data_7127944
loop_
_publ_author_name
'Park, Seonghyeon'
'Kim, Dongwon'
'Kim, Doheon'
'Kim, Dongwook'
'Jung, Ok-Sang'

_publ_section_title
;
 A cyclic manipulation of cage isomers <i>via</i> anion exchange and
 thermal isomerism.
;
_journal_issue 23
_journal_name_full 'Chemical communications (Cambridge, England)'
_journal_page_first 2919
_journal_page_last 2922
_journal_paper_doi 10.1039/d0cc08303h
_journal_volume 57
_journal_year 2021
_chemical_formula_sum 'C146 H206 B8 F32 N16 O5 Pd4 S5 Si8'
_chemical_formula_weight 3770.36
_space_group_crystal_system triclinic
_space_group_IT_number 2
_space_group_name_Hall '-P 1'
_space_group_name_H-M_alt 'P -1'
_atom_sites_solution_hydrogens geom
_audit_creation_method SHELXL-2018/3
_cell_angle_alpha 104.55(3)
_cell_angle_beta 108.76(3)
_cell_angle_gamma 106.52(3)
_cell_formula_units_Z 1
_cell_length_a 17.968(4)
_cell_length_b 18.783(4)
_cell_length_c 20.866(4)
_cell_measurement_reflns_used 113060
_cell_measurement_temperature 100(2)
_cell_measurement_theta_max 33.749
_cell_measurement_theta_min 0.401
_cell_volume 5920(3)
_computing_cell_refinement HKL3000sm
_computing_data_collection 'PAL BL2D-SMDC Program'
_computing_data_reduction HKL3000sm
_computing_structure_refinement SHELXL
_computing_structure_solution SHELXS
_diffrn_ambient_temperature 100(2)
_diffrn_measured_fraction_theta_full 0.999
_diffrn_measured_fraction_theta_max 0.998
_diffrn_measurement_device_type 'Rayonix MX225HS CCD area detector'
_diffrn_measurement_method 'omega scan'
_diffrn_radiation_type synchrotron
_diffrn_radiation_wavelength 0.700
_diffrn_reflns_av_R_equivalents 0.0506
_diffrn_reflns_av_unetI/netI 0.0789
_diffrn_reflns_Laue_measured_fraction_full 0.999
_diffrn_reflns_Laue_measured_fraction_max 0.998
_diffrn_reflns_limit_h_max 24
_diffrn_reflns_limit_h_min -24
_diffrn_reflns_limit_k_max 25
_diffrn_reflns_limit_k_min -25
_diffrn_reflns_limit_l_max 27
_diffrn_reflns_limit_l_min -27
_diffrn_reflns_number 59557
_diffrn_reflns_point_group_measured_fraction_full 0.999
_diffrn_reflns_point_group_measured_fraction_max 0.998
_diffrn_reflns_theta_full 24.835
_diffrn_reflns_theta_max 28.000
_diffrn_reflns_theta_min 1.286
_diffrn_source 'PLSII 2D bending magnet'
_exptl_absorpt_coefficient_mu 0.425
_exptl_absorpt_correction_T_max 1.000
_exptl_absorpt_correction_T_min 0.868
_exptl_absorpt_correction_type empirical
_exptl_absorpt_process_details 'HKL3000sm Scalepack'
_exptl_crystal_colour colorless
_exptl_crystal_density_diffrn 1.058
_exptl_crystal_description block
_exptl_crystal_F_000 1938
_exptl_crystal_size_max 0.065
_exptl_crystal_size_mid 0.050
_exptl_crystal_size_min 0.030
_refine_diff_density_max 1.879
_refine_diff_density_min -1.401
_refine_diff_density_rms 0.119
_refine_ls_extinction_method none
_refine_ls_goodness_of_fit_ref 1.075
_refine_ls_hydrogen_treatment constr
_refine_ls_matrix_type full
_refine_ls_number_parameters 1199
_refine_ls_number_reflns 29900
_refine_ls_number_restraints 1205
_refine_ls_restrained_S_all 1.127
_refine_ls_R_factor_all 0.1279
_refine_ls_R_factor_gt 0.0906
_refine_ls_shift/su_max 0.002
_refine_ls_shift/su_mean 0.000
_refine_ls_structure_factor_coef Fsqd
_refine_ls_weighting_details 'w=1/[\s^2^(Fo^2^)+(0.1852P)^2^] where P=(Fo^2^+2Fc^2^)/3'
_refine_ls_weighting_scheme calc
_refine_ls_wR_factor_gt 0.2776
_refine_ls_wR_factor_ref 0.2966
_reflns_Friedel_coverage 0.000
_reflns_number_gt 17326
_reflns_number_total 29900
_reflns_threshold_expression 'I > 2\s(I)'
_cod_data_source_file d0cc08303h3.cif
_cod_data_source_block BF4_exchange_sq
_cod_depositor_comments 'Adding full bibliography for 7127941--7127948.cif.'
_cod_original_cell_volume 5919(3)
_cod_database_code 7127944
_shelx_shelxl_version_number 2018/3
_shelx_space_group_comment
;
The symmetry employed for this shelxl refinement is uniquely defined
by the following loop, which should always be used as a source of
symmetry information in preference to the above space-group names.
They are only intended as comments.
;
_shelx_estimated_absorpt_t_min 0.973
_shelx_estimated_absorpt_t_max 0.987

loop_
_space_group_symop_operation_xyz
'x, y, z'
'-x, -y, -z'

loop_
_atom_site_label
_atom_site_type_symbol
_atom_site_fract_x
_atom_site_fract_y
_atom_site_fract_z
_atom_site_U_iso_or_equiv
_atom_site_adp_type
_atom_site_occupancy
_atom_site_site_symmetry_order
_atom_site_calc_flag
_atom_site_refinement_flags_posn
_atom_site_refinement_flags_adp
_atom_site_refinement_flags_occupancy
_atom_site_disorder_assembly
_atom_site_disorder_group
Pd1 Pd 0.23121(2) 0.69789(2) 0.23076(2) 0.04757(13) Uani 1 1 d . . . . .
Pd2 Pd 0.73711(2) 0.85949(2) 0.65031(2) 0.05084(13) Uani 1 1 d . . . . .
N1A N 0.2101(3) 0.7373(3) 0.1473(2) 0.0523(10) Uani 1 1 d . . . . .
C2A C 0.1419(4) 0.6921(4) 0.0832(3) 0.0755(18) Uani 1 1 d . . . . .
H2A H 0.108152 0.637995 0.072954 0.091 Uiso 1 1 calc DR U . . .
C3A C 0.1215(5) 0.7285(4) 0.0300(4) 0.108(3) Uani 1 1 d . . . . .
H3A H 0.066578 0.702893 -0.010141 0.130 Uiso 1 1 calc DR U . . .
C4A C 0.1743(4) 0.7935(4) 0.0350(3) 0.087(2) Uani 1 1 d . . . . .
H4A H 0.165288 0.808467 -0.006233 0.104 Uiso 1 1 calc R U . . .
C5A C 0.2462(3) 0.8434(4) 0.1017(3) 0.0626(14) Uani 1 1 d . . . . .
C6A C 0.2602(3) 0.8115(3) 0.1560(2) 0.0503(12) Uani 1 1 d . . . . .
H6A H 0.307666 0.843773 0.201961 0.060 Uiso 1 1 calc R U . . .
Si7A Si 0.31531(10) 0.94720(11) 0.11468(8) 0.0619(4) Uani 1 1 d . . . . .
N8A N 0.2395(3) 1.0946(3) 0.2424(2) 0.0552(10) Uani 1 1 d . . . . .
C9A C 0.1851(4) 1.1101(4) 0.1946(3) 0.0695(16) Uani 1 1 d . . . . .
H9A H 0.157815 1.142620 0.210949 0.083 Uiso 1 1 calc R U . . .
C10A C 0.1662(4) 1.0806(5) 0.1211(3) 0.082(2) Uani 1 1 d . . . . .
H10A H 0.127263 1.093518 0.087720 0.099 Uiso 1 1 calc R U . . .
C11A C 0.2042(4) 1.0320(5) 0.0963(3) 0.0823(19) Uani 1 1 d . . . . .
H11A H 0.189808 1.009772 0.045612 0.099 Uiso 1 1 calc R U . . .
C12A C 0.2645(3) 1.0156(4) 0.1467(3) 0.0618(14) Uani 1 1 d . . . . .
C13A C 0.2779(3) 1.0480(3) 0.2186(3) 0.0554(12) Uani 1 1 d . . . . .
H13A H 0.316830 1.036892 0.253829 0.066 Uiso 1 1 calc R U . . .
C14A C 0.4280(4) 0.9813(4) 0.1829(3) 0.0737(17) Uani 1 1 d . . . . .
H14A H 0.452333 0.943397 0.166908 0.110 Uiso 1 1 calc R U . . .
H14B H 0.428616 0.983706 0.230558 0.110 Uiso 1 1 calc R U . . .
H14C H 0.462192 1.034614 0.187084 0.110 Uiso 1 1 calc R U . . .
C15A C 0.3113(4) 0.9448(4) 0.0235(3) 0.0714(16) Uani 1 1 d . U . . .
H15A H 0.250090 0.929101 -0.009710 0.086 Uiso 1 1 calc R U . . .
C16A C 0.3624(5) 1.0256(5) 0.0256(4) 0.092(2) Uani 1 1 d . U . . .
H16A H 0.423018 1.044275 0.060160 0.110 Uiso 1 1 calc R U . . .
H16B H 0.340047 1.065106 0.043830 0.110 Uiso 1 1 calc R U . . .
C17A C 0.3574(6) 1.0216(6) -0.0503(5) 0.112(3) Uani 1 1 d . U . . .
H17A H 0.298650 1.012754 -0.082353 0.134 Uiso 1 1 calc R U . . .
H17B H 0.397181 1.073554 -0.045530 0.134 Uiso 1 1 calc R U . . .
C18A C 0.3803(7) 0.9551(7) -0.0854(5) 0.124(3) Uani 1 1 d . U . . .
H18A H 0.442016 0.968860 -0.057771 0.148 Uiso 1 1 calc R U . . .
H18B H 0.370446 0.951267 -0.135887 0.148 Uiso 1 1 calc R U . . .
C19A C 0.3288(7) 0.8743(7) -0.0878(4) 0.120(3) Uani 1 1 d . U . . .
H19A H 0.347951 0.833573 -0.109117 0.144 Uiso 1 1 calc R U . . .
H19B H 0.267326 0.857653 -0.119130 0.144 Uiso 1 1 calc R U . . .
C20A C 0.3407(6) 0.8798(6) -0.0107(4) 0.100(2) Uani 1 1 d . U . . .
H20A H 0.401808 0.894131 0.020004 0.120 Uiso 1 1 calc R U . . .
H20B H 0.306598 0.827108 -0.012410 0.120 Uiso 1 1 calc R U . . .
N1B N 0.1198(2) 0.6988(3) 0.2344(2) 0.0589(11) Uani 1 1 d . . . . .
C2B C 0.0461(3) 0.6431(4) 0.1914(4) 0.0768(19) Uani 1 1 d . . . . .
H2B H 0.041876 0.601621 0.151607 0.092 Uiso 1 1 calc DR U . . .
C3B C -0.0284(4) 0.6399(5) 0.1998(5) 0.109(3) Uani 1 1 d . . . . .
H3B H -0.081042 0.594576 0.170461 0.130 Uiso 1 1 calc R U . . .
C4B C -0.0226(4) 0.7053(4) 0.2526(4) 0.082(2) Uani 1 1 d . . . . .
H4B H -0.072975 0.707860 0.256799 0.098 Uiso 1 1 calc R U . . .
C5B C 0.0566(3) 0.7674(3) 0.2996(3) 0.0564(12) Uani 1 1 d . . . . .
C6B C 0.1253(3) 0.7607(3) 0.2874(3) 0.0496(11) Uani 1 1 d . . . . .
H6B H 0.180236 0.802550 0.318353 0.060 Uiso 1 1 calc R U . . .
Si7B Si 0.07487(8) 0.85694(9) 0.37797(8) 0.0533(3) Uani 1 1 d . . . . .
N8B N 0.1475(2) 1.0607(3) 0.3314(2) 0.0501(10) Uani 1 1 d . . . . .
C9B C 0.0730(3) 1.0631(4) 0.2926(3) 0.0643(14) Uani 1 1 d . . . . .
H9B H 0.073545 1.105828 0.275990 0.077 Uiso 1 1 calc R U . . .
C10B C -0.0038(3) 1.0044(4) 0.2765(3) 0.0657(15) Uani 1 1 d . . . . .
H10B H -0.055865 1.006060 0.247698 0.079 Uiso 1 1 calc R U . . .
C11B C -0.0061(3) 0.9432(4) 0.3018(3) 0.0631(14) Uani 1 1 d . . . . .
H11B H -0.059574 0.903531 0.291370 0.076 Uiso 1 1 calc R U . . .
C12B C 0.0703(3) 0.9397(3) 0.3427(3) 0.0517(12) Uani 1 1 d . . . . .
C13B C 0.1451(3) 0.9989(3) 0.3555(3) 0.0510(12) Uani 1 1 d . . . . .
H13B H 0.197842 0.996931 0.382441 0.061 Uiso 1 1 calc R U . . .
C14B C 0.1857(3) 0.8915(3) 0.4506(3) 0.0551(12) Uani 1 1 d . . . . .
H14D H 0.197054 0.938555 0.491537 0.083 Uiso 1 1 calc R U . . .
H14E H 0.227541 0.905565 0.430321 0.083 Uiso 1 1 calc R U . . .
H14F H 0.190549 0.848298 0.467803 0.083 Uiso 1 1 calc R U . . .
C15B C -0.0073(3) 0.8274(3) 0.4144(3) 0.0601(13) Uani 1 1 d D . . . .
H15B H -0.065104 0.801137 0.372149 0.072 Uiso 1 1 calc R U . . .
C16B C -0.0056(4) 0.9003(3) 0.4691(3) 0.0659(15) Uani 1 1 d D . . . .
H16C H -0.019815 0.936084 0.444047 0.079 Uiso 1 1 calc R U . . .
H16D H 0.053111 0.930519 0.508692 0.079 Uiso 1 1 calc R U . . .
C17B C -0.0688(4) 0.8772(4) 0.5031(4) 0.0712(16) Uani 1 1 d D . . . .
H17C H -0.061795 0.925795 0.540841 0.085 Uiso 1 1 calc R U . . .
H17D H -0.128306 0.853158 0.464805 0.085 Uiso 1 1 calc R U . . .
C18B C -0.0523(4) 0.8181(4) 0.5369(4) 0.0750(17) Uani 1 1 d D . . . .
H18C H -0.095311 0.801509 0.556075 0.090 Uiso 1 1 calc R U . . .
H18D H 0.005029 0.844651 0.578591 0.090 Uiso 1 1 calc R U . . .
C19B C -0.0564(5) 0.7436(4) 0.4824(5) 0.090(2) Uani 1 1 d D . . . .
H19C H -0.115568 0.713298 0.443655 0.108 Uiso 1 1 calc R U . . .
H19D H -0.041514 0.708317 0.507998 0.108 Uiso 1 1 calc R U . . .
C20B C 0.0056(4) 0.7665(4) 0.4476(4) 0.0769(17) Uani 1 1 d D . . . .
H20C H 0.065246 0.788836 0.485344 0.092 Uiso 1 1 calc R U . . .
H20D H -0.002888 0.717674 0.409177 0.092 Uiso 1 1 calc R U . . .
N1C N 0.3437(2) 0.6988(2) 0.2305(2) 0.0471(9) Uani 1 1 d . . . . .
C2C C 0.3452(3) 0.6382(4) 0.1806(3) 0.0678(16) Uani 1 1 d . . . . .
H2C H 0.292455 0.595926 0.144913 0.081 Uiso 1 1 calc DR U . . .
C3C C 0.4208(4) 0.6356(4) 0.1797(3) 0.0766(19) Uani 1 1 d . . . . .
H3C H 0.420483 0.591895 0.144630 0.092 Uiso 1 1 calc R U . . .
C4C C 0.4968(3) 0.6980(4) 0.2309(3) 0.0728(17) Uani 1 1 d . . . . .
H4C H 0.549577 0.697723 0.230765 0.087 Uiso 1 1 calc R U . . .
C5C C 0.4969(3) 0.7624(3) 0.2836(3) 0.0525(12) Uani 1 1 d . . . . .
C6C C 0.4179(3) 0.7593(3) 0.2800(2) 0.0478(11) Uani 1 1 d . . . . .
H6C H 0.415964 0.802102 0.314271 0.057 Uiso 1 1 calc R U . . .
Si7C Si 0.59889(8) 0.84772(9) 0.35503(7) 0.0489(3) Uani 1 1 d . . . . .
N8C N 0.7117(2) 0.8105(3) 0.5433(2) 0.0538(10) Uani 1 1 d . . . . .
C9C C 0.7302(3) 0.7472(3) 0.5203(3) 0.0601(13) Uani 1 1 d . . . . .
H9C H 0.754843 0.725690 0.554220 0.072 Uiso 1 1 calc R U . . .
C10C C 0.7140(4) 0.7131(4) 0.4484(3) 0.0651(14) Uani 1 1 d . . . . .
H10C H 0.729328 0.669447 0.433396 0.078 Uiso 1 1 calc R U . . .
C11C C 0.6757(3) 0.7412(3) 0.3977(3) 0.0584(13) Uani 1 1 d . . . . .
H11C H 0.663643 0.716452 0.347760 0.070 Uiso 1 1 calc R U . . .
C12C C 0.6548(3) 0.8068(3) 0.4205(3) 0.0486(11) Uani 1 1 d . . . . .
C13C C 0.6741(3) 0.8392(3) 0.4946(3) 0.0503(11) Uani 1 1 d . . . . .
H13C H 0.660255 0.883386 0.511499 0.060 Uiso 1 1 calc R U . . .
C14C C 0.5724(3) 0.9259(3) 0.4056(3) 0.0594(13) Uani 1 1 d . . . . .
H14G H 0.624933 0.974040 0.437578 0.089 Uiso 1 1 calc R U . . .
H14H H 0.545526 0.905796 0.435118 0.089 Uiso 1 1 calc R U . . .
H14I H 0.532627 0.939242 0.370713 0.089 Uiso 1 1 calc R U . . .
C15C C 0.6666(3) 0.8834(4) 0.3087(3) 0.0657(15) Uani 1 1 d D U . . .
H15C H 0.674539 0.835025 0.283836 0.079 Uiso 1 1 calc R U . . .
C16C C 0.6174(6) 0.9040(8) 0.2466(5) 0.138(4) Uani 1 1 d D U . . .
H16E H 0.606587 0.951771 0.266590 0.165 Uiso 1 1 calc R U . . .
H16F H 0.561561 0.858681 0.213911 0.165 Uiso 1 1 calc R U . . .
C17C C 0.6712(9) 0.9211(9) 0.2037(7) 0.190(6) Uani 1 1 d D U . . .
H17E H 0.639907 0.932186 0.161391 0.228 Uiso 1 1 calc R U . . .
H17F H 0.685364 0.874906 0.185913 0.228 Uiso 1 1 calc R U . . .
C18C C 0.7530(8) 0.9954(8) 0.2590(7) 0.185(6) Uani 1 1 d D U . . .
H18E H 0.737842 1.037671 0.284007 0.222 Uiso 1 1 calc R U . . .
H18F H 0.786294 1.017285 0.233679 0.222 Uiso 1 1 calc R U . . .
C19C C 0.8078(5) 0.9677(5) 0.3169(4) 0.097(2) Uani 1 1 d D U . . .
H19E H 0.817983 0.921717 0.291661 0.116 Uiso 1 1 calc R U . . .
H19F H 0.863836 1.012196 0.350956 0.116 Uiso 1 1 calc R U . . .
C20C C 0.7549(4) 0.9436(4) 0.3579(3) 0.0805(19) Uani 1 1 d D U . . .
H20E H 0.784041 0.921482 0.391769 0.097 Uiso 1 1 calc R U . . .
H20F H 0.751848 0.992031 0.387676 0.097 Uiso 1 1 calc R U . . .
N1D N 0.2501(2) 0.6586(3) 0.3155(2) 0.0502(9) Uani 1 1 d . . . . .
C2D C 0.2109(5) 0.5817(4) 0.3005(3) 0.083(2) Uani 1 1 d . . . . .
H2D H 0.179660 0.545304 0.250993 0.100 Uiso 1 1 calc R U . . .
C3D C 0.2149(7) 0.5531(4) 0.3563(4) 0.123(4) Uani 1 1 d . . . . .
H3D H 0.186335 0.497766 0.345767 0.148 Uiso 1 1 calc R U . . .
C4D C 0.2624(5) 0.6087(4) 0.4287(4) 0.099(3) Uani 1 1 d . . . . .
H4D H 0.263205 0.591118 0.467754 0.119 Uiso 1 1 calc R U . . .
C5D C 0.3064(3) 0.6859(3) 0.4437(3) 0.0564(13) Uani 1 1 d . . . . .
C6D C 0.2967(3) 0.7116(3) 0.3855(2) 0.0468(11) Uani 1 1 d . . . . .
H6D H 0.323093 0.767038 0.395125 0.056 Uiso 1 1 calc R U . . .
Si7D Si 0.37054(9) 0.76139(9) 0.54184(8) 0.0522(3) Uani 1 1 d . . . . .
N8D N 0.6204(3) 0.7806(3) 0.6297(2) 0.0524(10) Uani 1 1 d . . . . .
C9D C 0.6131(4) 0.7158(4) 0.6459(4) 0.0740(17) Uani 1 1 d . . . . .
H9D H 0.663548 0.707268 0.667149 0.089 Uiso 1 1 calc R U . . .
C10D C 0.5364(5) 0.6609(5) 0.6332(5) 0.090(2) Uani 1 1 d . . . . .
H10D H 0.533633 0.615245 0.645768 0.108 Uiso 1 1 calc R U . . .
C11D C 0.4622(4) 0.6726(4) 0.6017(4) 0.0800(19) Uani 1 1 d . . . . .
H11D H 0.408206 0.635384 0.593315 0.096 Uiso 1 1 calc R U . . .
C12D C 0.4675(3) 0.7401(3) 0.5824(3) 0.0567(12) Uani 1 1 d . . . . .
C13D C 0.5507(3) 0.7938(3) 0.6002(3) 0.0505(11) Uani 1 1 d . . . . .
H13D H 0.557258 0.841579 0.590624 0.061 Uiso 1 1 calc R U . . .
C14D C 0.4046(3) 0.8648(3) 0.5433(3) 0.0646(14) Uani 1 1 d . . . . .
H14J H 0.445741 0.902482 0.592889 0.097 Uiso 1 1 calc R U . . .
H14K H 0.354502 0.878231 0.528155 0.097 Uiso 1 1 calc R U . . .
H14L H 0.431665 0.868447 0.509581 0.097 Uiso 1 1 calc R U . . .
C15D C 0.3050(4) 0.7406(4) 0.5939(3) 0.0723(16) Uani 1 1 d D U . . .
H15D H 0.293871 0.684288 0.590675 0.087 Uiso 1 1 calc R U . . .
C16D C 0.2172(5) 0.7445(6) 0.5634(4) 0.095(2) Uani 1 1 d D U . . .
H16G H 0.185491 0.708668 0.511144 0.114 Uiso 1 1 calc R U . . .
H16H H 0.225216 0.799842 0.566750 0.114 Uiso 1 1 calc R U . . .
C17D C 0.1630(6) 0.7191(7) 0.6054(5) 0.122(3) Uani 1 1 d D U . . .
H17G H 0.107347 0.723577 0.585432 0.147 Uiso 1 1 calc R U . . .
H17H H 0.152055 0.662891 0.600825 0.147 Uiso 1 1 calc R U . . .
C18D C 0.2163(8) 0.7767(9) 0.6863(7) 0.176(4) Uani 1 1 d D U . . .
H18G H 0.182701 0.765446 0.714704 0.212 Uiso 1 1 calc R U . . .
H18H H 0.228937 0.832753 0.689797 0.212 Uiso 1 1 calc R U . . .
C19D C 0.3045(7) 0.7660(8) 0.7201(6) 0.150(4) Uani 1 1 d D U . . .
H19G H 0.336973 0.799814 0.772825 0.180 Uiso 1 1 calc R U . . .
H19H H 0.293498 0.709307 0.713521 0.180 Uiso 1 1 calc R U . . .
C20D C 0.3549(6) 0.7940(7) 0.6752(4) 0.130(3) Uani 1 1 d D U . . .
H20G H 0.364021 0.850326 0.681646 0.156 Uiso 1 1 calc R U . . .
H20H H 0.411820 0.791442 0.694005 0.156 Uiso 1 1 calc R U . . .
B1E B 0.3462(3) 0.9513(3) 0.3581(3) 0.0464(11) Uani 1 1 d D U . . .
F2E F 0.3461(2) 0.8866(2) 0.3745(2) 0.0813(10) Uani 1 1 d D U . . .
F3E F 0.2598(2) 0.9247(2) 0.3016(2) 0.0868(11) Uani 1 1 d D U . . .
F4E F 0.3996(2) 0.9694(2) 0.32499(18) 0.0767(10) Uani 1 1 d D U . . .
F5E F 0.3539(2) 1.0147(2) 0.4084(2) 0.0849(11) Uani 1 1 d D U . . .
B6E B 1.0824(11) 0.9317(11) 0.8856(9) 0.129(4) Uani 0.555(7) 1 d D U P A 1
F7E F 1.1459(8) 1.0097(8) 0.9252(7) 0.159(4) Uani 0.555(7) 1 d D U P A 1
F8E F 1.0979(7) 0.8840(8) 0.9238(6) 0.135(3) Uani 0.555(7) 1 d D U P A 1
F9E F 1.0912(6) 0.9068(6) 0.8212(5) 0.120(3) Uani 0.555(7) 1 d D U P A 1
F10E F 1.0062(7) 0.9367(9) 0.8730(7) 0.156(3) Uani 0.555(7) 1 d D U P A 1
B6F B 1.0679(11) 0.8899(11) 0.8844(11) 0.127(4) Uani 0.445(7) 1 d D U P A 2
F7F F 1.0966(6) 0.8285(8) 0.8813(7) 0.114(3) Uani 0.445(7) 1 d D U P A 2
F8F F 0.9853(7) 0.8588(8) 0.8311(6) 0.122(3) Uani 0.445(7) 1 d D U P A 2
F9F F 1.0557(10) 0.9061(11) 0.9499(7) 0.167(4) Uani 0.445(7) 1 d D U P A 2
F10F F 1.1284(11) 0.9601(10) 0.9006(11) 0.168(4) Uani 0.445(7) 1 d D U P A 2
B11E B 0.2404(10) 0.2908(11) 0.7576(11) 0.224(5) Uani 1 1 d D U . . .
F12E F 0.2155(9) 0.3050(10) 0.6917(8) 0.334(6) Uani 1 1 d D U . . .
F13E F 0.3281(5) 0.3135(6) 0.7814(5) 0.238(4) Uani 1 1 d D U . . .
F14E F 0.2357(8) 0.3635(8) 0.7976(8) 0.300(5) Uani 1 1 d D U . . .
F15E F 0.1893(5) 0.2296(6) 0.7670(6) 0.221(3) Uani 1 1 d D U . . .
B16E B 0.7129(15) 0.4902(13) 0.3994(13) 0.198(5) Uani 0.518(7) 1 d D U P B 1
F17E F 0.7633(13) 0.4571(11) 0.4363(12) 0.196(5) Uani 0.518(7) 1 d D U P B 1
F18E F 0.7653(10) 0.5601(9) 0.3992(9) 0.162(4) Uani 0.518(7) 1 d D U P B 1
F19E F 0.6700(14) 0.4345(11) 0.3271(10) 0.262(7) Uani 0.518(7) 1 d D U P B 1
F20E F 0.6631(11) 0.5089(11) 0.4318(11) 0.219(5) Uani 0.518(7) 1 d D U P B 1
B16F B 0.8014(14) 0.5330(13) 0.4791(12) 0.186(5) Uani 0.482(7) 1 d D U P B 2
F17F F 0.7932(11) 0.6000(10) 0.5153(9) 0.192(5) Uani 0.482(7) 1 d D U P B 2
F18F F 0.8675(11) 0.5214(11) 0.5269(11) 0.217(6) Uani 0.482(7) 1 d D U P B 2
F19F F 0.8177(14) 0.5566(12) 0.4250(10) 0.215(5) Uani 0.482(7) 1 d D U P B 2
F20F F 0.7299(11) 0.4658(10) 0.4443(10) 0.172(5) Uani 0.482(7) 1 d D U P B 2
S1H S 0.8736(4) 0.6900(4) 0.6779(3) 0.0763(15) Uani 0.458(12) 1 d D U P C 1
O2H O 0.8335(11) 0.7502(9) 0.6713(10) 0.072(4) Uani 0.458(12) 1 d D U P C 1
C3H C 0.8286(10) 0.6185(9) 0.5937(7) 0.100(5) Uani 0.458(12) 1 d D U P C 1
H3H1 H 0.852398 0.577669 0.594794 0.149 Uiso 0.458(12) 1 calc R U P C 1
H3H2 H 0.766495 0.593601 0.577613 0.149 Uiso 0.458(12) 1 calc R U P C 1
H3H3 H 0.840734 0.642553 0.559684 0.149 Uiso 0.458(12) 1 calc R U P C 1
C4H C 0.9714(8) 0.7324(11) 0.6850(10) 0.086(4) Uani 0.458(12) 1 d D U P C 1
H4H1 H 1.000445 0.695826 0.689449 0.129 Uiso 0.458(12) 1 calc R U P C 1
H4H2 H 0.968292 0.744402 0.641337 0.129 Uiso 0.458(12) 1 calc R U P C 1
H4H3 H 1.003420 0.782311 0.728380 0.129 Uiso 0.458(12) 1 calc R U P C 1
S1G S 0.8497(4) 0.6845(4) 0.6975(4) 0.0988(18) Uani 0.542(12) 1 d D U P C 2
O2G O 0.8166(10) 0.7485(8) 0.6855(10) 0.082(4) Uani 0.542(12) 1 d D U P C 2
C3G C 0.8918(13) 0.7092(13) 0.7864(8) 0.153(6) Uani 0.542(12) 1 d D U P C 2
H3G1 H 0.946375 0.702855 0.801878 0.229 Uiso 0.542(12) 1 calc R U P C 2
H3G2 H 0.852430 0.674290 0.799640 0.229 Uiso 0.542(12) 1 calc R U P C 2
H3G3 H 0.901855 0.765132 0.810737 0.229 Uiso 0.542(12) 1 calc R U P C 2
C4G C 0.9350(11) 0.7030(11) 0.6800(10) 0.110(4) Uani 0.542(12) 1 d D U P C 2
H4G1 H 0.927657 0.726015 0.642292 0.166 Uiso 0.542(12) 1 calc R U P C 2
H4G2 H 0.942179 0.652867 0.662611 0.166 Uiso 0.542(12) 1 calc R U P C 2
H4G3 H 0.985895 0.740960 0.724659 0.166 Uiso 0.542(12) 1 calc R U P C 2
S5H S 0.0293(3) 0.1765(3) -0.1024(3) 0.1062(13) Uani 0.5 1 d D U P . .
O6H O -0.0677(5) 0.1250(5) -0.1551(5) 0.089(3) Uani 0.5 1 d D U P . .
C7H C 0.0417(14) 0.1444(12) -0.0345(9) 0.153(7) Uani 0.5 1 d D U P . .
H7H1 H 0.101188 0.173043 0.002462 0.229 Uiso 0.5 1 calc R U P . .
H7H2 H 0.003226 0.154504 -0.012439 0.229 Uiso 0.5 1 calc R U P . .
H7H3 H 0.028056 0.086785 -0.053112 0.229 Uiso 0.5 1 calc R U P . .
C8H C 0.0377(10) 0.2669(7) -0.0723(8) 0.099(4) Uani 0.5 1 d D U P . .
H8H1 H 0.097470 0.302064 -0.038777 0.148 Uiso 0.5 1 calc R U P . .
H8H2 H 0.019426 0.283883 -0.113348 0.148 Uiso 0.5 1 calc R U P . .
H8H3 H 0.001279 0.270052 -0.046269 0.148 Uiso 0.5 1 calc R U P . .
S9H S 0.0913(6) 0.4489(5) 0.0741(5) 0.134(3) Uani 0.516(11) 1 d D U P D 1
O10H O 0.1492(8) 0.5348(9) 0.1202(8) 0.090(4) Uani 0.516(11) 1 d D U P D 1
C11H C -0.0078(8) 0.4620(4) 0.0704(6) 0.180(7) Uani 0.516(11) 1 d D U P D 1
H11E H -0.056984 0.410390 0.041309 0.269 Uiso 0.516(11) 1 calc R U P D 1
H11F H -0.003776 0.481572 0.120085 0.269 Uiso 0.516(11) 1 calc DR U P D 1
H11G H -0.015219 0.500859 0.047876 0.269 Uiso 0.516(11) 1 calc R U P D 1
C12H C 0.0809(16) 0.4448(14) -0.0101(7) 0.170(6) Uani 0.516(11) 1 d D U P D 1
H12A H 0.043474 0.390188 -0.045754 0.255 Uiso 0.516(11) 1 calc R U P D 1
H12B H 0.055696 0.482136 -0.022599 0.255 Uiso 0.516(11) 1 calc R U P D 1
H12C H 0.137352 0.459749 -0.010891 0.255 Uiso 0.516(11) 1 calc R U P D 1
S9G S 0.0996(8) 0.4621(7) 0.0538(6) 0.146(3) Uani 0.484(11) 1 d D U P D 2
O10G O 0.1295(9) 0.5271(8) 0.1226(8) 0.080(4) Uani 0.484(11) 1 d D U P D 2
C11G C 0.0977(8) 0.3805(7) 0.0678(9) 0.151(5) Uani 0.484(11) 1 d D U P D 2
H11H H 0.077345 0.336632 0.021072 0.227 Uiso 0.484(11) 1 calc R U P D 2
H11I H 0.155565 0.388875 0.099903 0.227 Uiso 0.484(11) 1 calc R U P D 2
H11J H 0.059031 0.366830 0.091049 0.227 Uiso 0.484(11) 1 calc R U P D 2
C12G C 0.1673(12) 0.4834(9) 0.0189(8) 0.140(6) Uani 0.484(11) 1 d D U P D 2
H12D H 0.147810 0.439847 -0.027906 0.210 Uiso 0.484(11) 1 calc R U P D 2
H12E H 0.171515 0.533385 0.010862 0.210 Uiso 0.484(11) 1 calc R U P D 2
H12F H 0.223646 0.489988 0.052433 0.210 Uiso 0.484(11) 1 calc DR U P D 2

loop_
_atom_site_aniso_label
_atom_site_aniso_U_11
_atom_site_aniso_U_22
_atom_site_aniso_U_33
_atom_site_aniso_U_23
_atom_site_aniso_U_13
_atom_site_aniso_U_12
Pd1 0.02697(18) 0.0600(2) 0.0371(2) 0.00516(16) 0.00451(14) 0.01400(15)
Pd2 0.0351(2) 0.0628(3) 0.0408(2) 0.01591(17) 0.00258(15) 0.01936(17)
N1A 0.044(2) 0.062(3) 0.0316(19) 0.0053(17) 0.0035(16) 0.019(2)
C2A 0.053(3) 0.078(4) 0.046(3) 0.006(3) -0.009(2) 0.008(3)
C3A 0.080(5) 0.129(7) 0.048(4) 0.027(4) -0.020(3) 0.009(5)
C4A 0.064(4) 0.086(5) 0.053(3) 0.019(3) -0.011(3) -0.001(3)
C5A 0.045(3) 0.089(4) 0.035(2) 0.011(2) 0.006(2) 0.024(3)
C6A 0.034(2) 0.073(3) 0.029(2) 0.009(2) 0.0052(18) 0.020(2)
Si7A 0.0502(8) 0.0860(11) 0.0384(7) 0.0219(7) 0.0107(6) 0.0227(8)
N8A 0.040(2) 0.071(3) 0.042(2) 0.022(2) 0.0046(17) 0.018(2)
C9A 0.057(3) 0.093(4) 0.055(3) 0.031(3) 0.011(3) 0.037(3)
C10A 0.078(4) 0.110(5) 0.057(4) 0.040(4) 0.007(3) 0.052(4)
C11A 0.072(4) 0.117(6) 0.048(3) 0.030(3) 0.010(3) 0.044(4)
C12A 0.049(3) 0.078(4) 0.042(3) 0.021(3) 0.009(2) 0.016(3)
C13A 0.044(3) 0.068(3) 0.041(3) 0.019(2) 0.007(2) 0.018(2)
C14A 0.059(3) 0.107(5) 0.042(3) 0.031(3) 0.013(3) 0.022(3)
C15A 0.067(4) 0.098(4) 0.045(3) 0.025(3) 0.020(3) 0.035(3)
C16A 0.079(4) 0.114(5) 0.075(4) 0.041(4) 0.028(3) 0.030(4)
C17A 0.101(5) 0.149(7) 0.083(5) 0.065(5) 0.037(4) 0.032(5)
C18A 0.128(6) 0.169(7) 0.071(5) 0.047(5) 0.051(4) 0.045(5)
C19A 0.123(6) 0.169(7) 0.061(4) 0.029(4) 0.041(4) 0.061(5)
C20A 0.114(6) 0.126(6) 0.071(4) 0.033(4) 0.048(4) 0.056(5)
N1B 0.0236(18) 0.080(3) 0.054(2) 0.004(2) 0.0113(17) 0.0188(19)
C2B 0.036(3) 0.082(4) 0.072(4) -0.007(3) 0.008(3) 0.018(3)
C3B 0.029(3) 0.101(5) 0.117(6) -0.038(4) 0.024(3) -0.004(3)
C4B 0.033(3) 0.083(4) 0.091(5) -0.008(3) 0.023(3) 0.011(3)
C5B 0.033(2) 0.065(3) 0.057(3) 0.014(2) 0.013(2) 0.016(2)
C6B 0.031(2) 0.058(3) 0.049(3) 0.012(2) 0.013(2) 0.015(2)
Si7B 0.0310(6) 0.0643(9) 0.0538(8) 0.0117(6) 0.0139(6) 0.0182(6)
N8B 0.0324(19) 0.066(3) 0.041(2) 0.0125(18) 0.0086(16) 0.0190(18)
C9B 0.040(3) 0.088(4) 0.054(3) 0.025(3) 0.007(2) 0.027(3)
C10B 0.036(3) 0.089(4) 0.056(3) 0.021(3) 0.000(2) 0.030(3)
C11B 0.035(3) 0.078(4) 0.057(3) 0.015(3) 0.009(2) 0.019(2)
C12B 0.032(2) 0.065(3) 0.045(3) 0.008(2) 0.0087(19) 0.021(2)
C13B 0.035(2) 0.065(3) 0.040(2) 0.008(2) 0.0086(19) 0.021(2)
C14B 0.041(3) 0.071(3) 0.048(3) 0.017(2) 0.016(2) 0.023(2)
C15B 0.046(3) 0.061(3) 0.068(3) 0.015(3) 0.028(3) 0.018(2)
C16B 0.055(3) 0.070(4) 0.068(4) 0.017(3) 0.032(3) 0.018(3)
C17B 0.050(3) 0.077(4) 0.089(4) 0.022(3) 0.040(3) 0.024(3)
C18B 0.057(3) 0.083(4) 0.090(5) 0.028(4) 0.046(3) 0.020(3)
C19B 0.081(5) 0.089(5) 0.132(7) 0.045(5) 0.074(5) 0.040(4)
C20B 0.063(4) 0.079(4) 0.100(5) 0.033(4) 0.047(4) 0.029(3)
N1C 0.0328(19) 0.059(2) 0.0365(19) 0.0053(17) 0.0085(15) 0.0192(17)
C2C 0.043(3) 0.081(4) 0.050(3) -0.004(3) 0.010(2) 0.020(3)
C3C 0.045(3) 0.089(4) 0.060(3) -0.013(3) 0.010(3) 0.027(3)
C4C 0.038(3) 0.098(4) 0.059(3) -0.001(3) 0.014(2) 0.029(3)
C5C 0.033(2) 0.069(3) 0.040(2) 0.007(2) 0.0082(19) 0.018(2)
C6C 0.028(2) 0.065(3) 0.037(2) 0.010(2) 0.0069(18) 0.016(2)
Si7C 0.0266(6) 0.0673(9) 0.0395(7) 0.0108(6) 0.0067(5) 0.0174(6)
N8C 0.034(2) 0.063(3) 0.047(2) 0.0101(19) 0.0048(17) 0.0185(19)
C9C 0.041(3) 0.067(3) 0.061(3) 0.016(3) 0.013(2) 0.024(2)
C10C 0.054(3) 0.069(4) 0.071(4) 0.018(3) 0.024(3) 0.032(3)
C11C 0.046(3) 0.074(4) 0.053(3) 0.016(3) 0.020(2) 0.029(3)
C12C 0.024(2) 0.062(3) 0.045(3) 0.009(2) 0.0092(18) 0.0137(19)
C13C 0.028(2) 0.065(3) 0.048(3) 0.017(2) 0.0056(19) 0.020(2)
C14C 0.037(3) 0.062(3) 0.056(3) 0.007(2) 0.005(2) 0.017(2)
C15C 0.037(3) 0.096(4) 0.057(3) 0.031(3) 0.014(2) 0.022(3)
C16C 0.109(6) 0.190(8) 0.118(6) 0.100(6) 0.043(5) 0.035(5)
C17C 0.188(9) 0.227(10) 0.152(8) 0.111(8) 0.070(7) 0.047(7)
C18C 0.202(10) 0.192(9) 0.178(8) 0.123(7) 0.094(7) 0.040(6)
C19C 0.074(4) 0.106(5) 0.086(5) 0.021(4) 0.041(4) 0.007(4)
C20C 0.066(4) 0.081(4) 0.066(4) 0.012(3) 0.032(3) -0.001(3)
N1D 0.035(2) 0.061(3) 0.038(2) 0.0098(18) 0.0082(16) 0.0134(18)
C2D 0.094(5) 0.059(4) 0.051(3) 0.012(3) 0.005(3) 0.004(3)
C3D 0.162(9) 0.058(4) 0.059(4) 0.013(3) 0.001(5) -0.018(5)
C4D 0.115(6) 0.074(4) 0.056(4) 0.019(3) 0.014(4) -0.002(4)
C5D 0.044(3) 0.058(3) 0.047(3) 0.008(2) 0.012(2) 0.012(2)
C6D 0.031(2) 0.052(3) 0.039(2) 0.0034(19) 0.0095(18) 0.0097(19)
Si7D 0.0374(7) 0.0579(8) 0.0442(7) 0.0129(6) 0.0086(6) 0.0112(6)
N8D 0.038(2) 0.059(3) 0.045(2) 0.0181(19) 0.0053(17) 0.0141(18)
C9D 0.059(4) 0.070(4) 0.078(4) 0.031(3) 0.011(3) 0.023(3)
C10D 0.067(4) 0.076(4) 0.123(6) 0.050(4) 0.023(4) 0.034(4)
C11D 0.062(4) 0.057(4) 0.115(6) 0.040(4) 0.030(4) 0.018(3)
C12D 0.042(3) 0.063(3) 0.051(3) 0.017(2) 0.012(2) 0.014(2)
C13D 0.041(3) 0.058(3) 0.039(2) 0.018(2) 0.007(2) 0.014(2)
C14D 0.045(3) 0.068(4) 0.055(3) 0.016(3) 0.001(2) 0.015(3)
C15D 0.062(3) 0.092(4) 0.067(3) 0.033(3) 0.031(3) 0.031(3)
C16D 0.085(4) 0.129(5) 0.100(5) 0.055(4) 0.057(4) 0.052(4)
C17D 0.112(5) 0.155(6) 0.142(6) 0.081(5) 0.083(5) 0.057(4)
C18D 0.176(7) 0.208(8) 0.166(7) 0.045(6) 0.116(6) 0.078(6)
C19D 0.153(7) 0.194(7) 0.114(6) 0.045(5) 0.084(5) 0.064(6)
C20D 0.127(6) 0.166(7) 0.078(5) 0.018(4) 0.051(4) 0.048(5)
B1E 0.037(2) 0.062(3) 0.038(3) 0.014(2) 0.016(2) 0.021(2)
F2E 0.069(2) 0.075(2) 0.090(3) 0.0318(19) 0.0252(19) 0.0248(18)
F3E 0.059(2) 0.106(3) 0.075(2) 0.023(2) 0.0128(17) 0.030(2)
F4E 0.0466(17) 0.124(3) 0.0556(19) 0.0373(19) 0.0169(14) 0.0319(18)
F5E 0.074(2) 0.091(3) 0.078(2) 0.0100(19) 0.0259(19) 0.043(2)
B6E 0.105(5) 0.158(6) 0.124(5) 0.061(5) 0.027(5) 0.070(5)
F7E 0.141(7) 0.163(7) 0.122(7) 0.048(6) -0.002(6) 0.062(6)
F8E 0.099(5) 0.186(7) 0.101(6) 0.072(5) 0.008(5) 0.056(5)
F9E 0.114(5) 0.150(6) 0.107(5) 0.064(4) 0.034(4) 0.070(5)
F10E 0.107(5) 0.206(7) 0.146(6) 0.064(6) 0.028(5) 0.080(5)
B6F 0.103(5) 0.153(6) 0.122(5) 0.061(5) 0.017(4) 0.076(5)
F7F 0.070(5) 0.164(7) 0.108(7) 0.073(6) 0.007(5) 0.062(5)
F8F 0.097(5) 0.163(7) 0.106(6) 0.044(5) 0.009(4) 0.094(5)
F9F 0.136(8) 0.197(8) 0.121(6) 0.033(6) 0.019(5) 0.069(6)
F10F 0.133(6) 0.172(7) 0.159(7) 0.058(6) 0.016(6) 0.061(6)
B11E 0.175(6) 0.271(8) 0.242(8) 0.069(6) 0.124(6) 0.095(6)
F12E 0.263(10) 0.401(12) 0.268(8) 0.128(8) 0.081(7) 0.070(9)
F13E 0.128(5) 0.307(9) 0.248(8) 0.009(7) 0.101(5) 0.104(5)
F14E 0.224(8) 0.289(8) 0.355(10) 0.034(8) 0.118(8) 0.141(7)
F15E 0.136(6) 0.228(7) 0.269(9) 0.065(6) 0.075(6) 0.069(5)
B16E 0.202(7) 0.185(6) 0.199(7) 0.081(5) 0.081(5) 0.064(5)
F17E 0.213(9) 0.163(7) 0.205(8) 0.088(6) 0.083(7) 0.058(6)
F18E 0.170(8) 0.173(7) 0.192(8) 0.090(6) 0.095(6) 0.096(6)
F19E 0.264(13) 0.238(11) 0.200(8) 0.064(8) 0.076(8) 0.029(9)
F20E 0.192(9) 0.199(10) 0.250(10) 0.084(8) 0.108(8) 0.041(7)
B16F 0.193(7) 0.178(6) 0.190(6) 0.088(5) 0.078(5) 0.064(5)
F17F 0.193(11) 0.184(9) 0.171(9) 0.068(7) 0.037(8) 0.083(8)
F18F 0.208(9) 0.199(9) 0.233(10) 0.104(8) 0.065(7) 0.079(7)
F19F 0.216(10) 0.196(8) 0.209(8) 0.099(6) 0.090(7) 0.029(7)
F20F 0.191(9) 0.162(7) 0.174(7) 0.114(6) 0.081(6) 0.037(6)
S1H 0.066(3) 0.100(3) 0.075(3) 0.039(2) 0.0264(19) 0.048(2)
O2H 0.063(6) 0.094(6) 0.066(6) 0.033(4) 0.020(5) 0.046(5)
C3H 0.090(9) 0.095(9) 0.096(8) 0.022(6) 0.019(7) 0.049(7)
C4H 0.055(6) 0.109(10) 0.085(8) 0.029(7) 0.020(6) 0.038(6)
S1G 0.087(3) 0.096(3) 0.120(4) 0.049(2) 0.031(2) 0.053(2)
O2G 0.073(6) 0.085(5) 0.084(7) 0.033(4) 0.020(5) 0.041(4)
C3G 0.145(12) 0.178(12) 0.131(8) 0.074(9) 0.032(7) 0.075(9)
C4G 0.086(8) 0.104(8) 0.127(8) 0.037(7) 0.023(6) 0.050(7)
S5H 0.069(2) 0.103(3) 0.105(3) 0.012(2) 0.012(2) 0.031(2)
O6H 0.091(5) 0.104(6) 0.072(5) 0.020(4) 0.034(4) 0.053(5)
C7H 0.138(12) 0.128(10) 0.118(9) 0.030(8) 0.001(8) 0.028(9)
C8H 0.091(8) 0.098(7) 0.080(8) 0.003(6) 0.037(7) 0.025(6)
S9H 0.115(3) 0.120(4) 0.109(4) 0.004(3) 0.057(3) -0.007(3)
O10H 0.085(7) 0.083(6) 0.077(5) 0.009(4) 0.042(5) 0.011(5)
C11H 0.123(8) 0.166(13) 0.173(13) 0.008(10) 0.050(9) 0.016(9)
C12H 0.165(10) 0.177(10) 0.084(6) -0.006(7) 0.036(7) 0.019(9)
S9G 0.119(4) 0.140(4) 0.126(5) 0.009(4) 0.045(4) 0.024(4)
O10G 0.044(5) 0.074(6) 0.092(6) -0.004(5) 0.037(4) 0.005(4)
C11G 0.138(10) 0.094(7) 0.186(11) 0.001(7) 0.079(8) 0.031(8)
C12G 0.144(10) 0.164(11) 0.108(9) 0.030(8) 0.071(7) 0.055(8)

loop_
_atom_type_symbol
_atom_type_description
_atom_type_scat_dispersion_real
_atom_type_scat_dispersion_imag
_atom_type_scat_source
C C 0.0030 0.0016 'International Tables Vol C Tables 4.2.6.8 and 6.1.1.4'
H H 0.0000 0.0000 'International Tables Vol C Tables 4.2.6.8 and 6.1.1.4'
B B 0.0015 0.0007 'International Tables Vol C Tables 4.2.6.8 and 6.1.1.4'
N N 0.0059 0.0032 'International Tables Vol C Tables 4.2.6.8 and 6.1.1.4'
O O 0.0105 0.0059 'International Tables Vol C Tables 4.2.6.8 and 6.1.1.4'
F F 0.0170 0.0100 'International Tables Vol C Tables 4.2.6.8 and 6.1.1.4'
S S 0.1218 0.1207 'International Tables Vol C Tables 4.2.6.8 and 6.1.1.4'
Si Si 0.0806 0.0690 'International Tables Vol C Tables 4.2.6.8 and 6.1.1.4'
Pd Pd -1.0140 0.9845 'International Tables Vol C Tables 4.2.6.8 and 6.1.1.4'

loop_
_geom_angle_atom_site_label_1
_geom_angle_atom_site_label_2
_geom_angle_atom_site_label_3
_geom_angle
_geom_angle_site_symmetry_1
_geom_angle_site_symmetry_3
_geom_angle_publ_flag
N1C Pd1 N1A 90.38(17) . . ?
N1C Pd1 N1B 178.25(16) . . ?
N1A Pd1 N1B 90.81(19) . . ?
N1C Pd1 N1D 91.01(16) . . ?
N1A Pd1 N1D 178.58(16) . . ?
N1B Pd1 N1D 87.80(18) . . ?
N8D Pd2 N8C 89.42(18) . . ?
N8D Pd2 N8B 178.38(16) . 2_676 ?
N8C Pd2 N8B 89.52(17) . 2_676 ?
N8D Pd2 N8A 89.13(18) . 2_676 ?
N8C Pd2 N8A 178.27(18) . 2_676 ?
N8B Pd2 N8A 91.95(17) 2_676 2_676 ?
C2A N1A C6A 118.3(5) . . ?
C2A N1A Pd1 120.0(4) . . ?
C6A N1A Pd1 121.5(3) . . ?
N1A C2A C3A 117.6(6) . . ?
N1A C2A H2A 121.2 . . ?
C3A C2A H2A 121.2 . . ?
C4A C3A C2A 122.5(6) . . ?
C4A C3A H3A 118.8 . . ?
C2A C3A H3A 118.8 . . ?
C3A C4A C5A 120.0(6) . . ?
C3A C4A H4A 120.0 . . ?
C5A C4A H4A 120.0 . . ?
C6A C5A C4A 115.7(6) . . ?
C6A C5A Si7A 123.8(4) . . ?
C4A C5A Si7A 120.5(5) . . ?
N1A C6A C5A 124.1(4) . . ?
N1A C6A H6A 117.9 . . ?
C5A C6A H6A 117.9 . . ?
C14A Si7A C15A 111.0(3) . . ?
C14A Si7A C5A 111.9(3) . . ?
C15A Si7A C5A 107.6(3) . . ?
C14A Si7A C12A 110.5(3) . . ?
C15A Si7A C12A 109.4(3) . . ?
C5A Si7A C12A 106.4(3) . . ?
C9A N8A C13A 118.7(5) . . ?
C9A N8A Pd2 119.1(4) . 2_676 ?
C13A N8A Pd2 122.2(3) . 2_676 ?
N8A C9A C10A 121.9(6) . . ?
N8A C9A H9A 119.1 . . ?
C10A C9A H9A 119.1 . . ?
C9A C10A C11A 119.7(5) . . ?
C9A C10A H10A 120.2 . . ?
C11A C10A H10A 120.2 . . ?
C10A C11A C12A 119.8(6) . . ?
C10A C11A H11A 120.1 . . ?
C12A C11A H11A 120.1 . . ?
C13A C12A C11A 115.4(6) . . ?
C13A C12A Si7A 123.5(4) . . ?
C11A C12A Si7A 120.9(5) . . ?
N8A C13A C12A 124.5(5) . . ?
N8A C13A H13A 117.7 . . ?
C12A C13A H13A 117.7 . . ?
Si7A C14A H14A 109.5 . . ?
Si7A C14A H14B 109.5 . . ?
H14A C14A H14B 109.5 . . ?
Si7A C14A H14C 109.5 . . ?
H14A C14A H14C 109.5 . . ?
H14B C14A H14C 109.5 . . ?
C16A C15A C20A 110.2(6) . . ?
C16A C15A Si7A 113.2(5) . . ?
C20A C15A Si7A 111.5(5) . . ?
C16A C15A H15A 107.2 . . ?
C20A C15A H15A 107.2 . . ?
Si7A C15A H15A 107.2 . . ?
C15A C16A C17A 111.8(7) . . ?
C15A C16A H16A 109.3 . . ?
C17A C16A H16A 109.3 . . ?
C15A C16A H16B 109.3 . . ?
C17A C16A H16B 109.3 . . ?
H16A C16A H16B 107.9 . . ?
C18A C17A C16A 112.0(8) . . ?
C18A C17A H17A 109.2 . . ?
C16A C17A H17A 109.2 . . ?
C18A C17A H17B 109.2 . . ?
C16A C17A H17B 109.2 . . ?
H17A C17A H17B 107.9 . . ?
C17A C18A C19A 112.9(8) . . ?
C17A C18A H18A 109.0 . . ?
C19A C18A H18A 109.0 . . ?
C17A C18A H18B 109.0 . . ?
C19A C18A H18B 109.0 . . ?
H18A C18A H18B 107.8 . . ?
C18A C19A C20A 109.8(8) . . ?
C18A C19A H19A 109.7 . . ?
C20A C19A H19A 109.7 . . ?
C18A C19A H19B 109.7 . . ?
C20A C19A H19B 109.7 . . ?
H19A C19A H19B 108.2 . . ?
C19A C20A C15A 109.9(7) . . ?
C19A C20A H20A 109.7 . . ?
C15A C20A H20A 109.7 . . ?
C19A C20A H20B 109.7 . . ?
C15A C20A H20B 109.7 . . ?
H20A C20A H20B 108.2 . . ?
C2B N1B C6B 118.6(4) . . ?
C2B N1B Pd1 124.1(4) . . ?
C6B N1B Pd1 117.3(3) . . ?
N1B C2B C3B 123.4(6) . . ?
N1B C2B H2B 118.3 . . ?
C3B C2B H2B 118.3 . . ?
C4B C3B C2B 117.3(5) . . ?
C4B C3B H3B 121.3 . . ?
C2B C3B H3B 121.3 . . ?
C3B C4B C5B 120.2(5) . . ?
C3B C4B H4B 119.9 . . ?
C5B C4B H4B 119.9 . . ?
C6B C5B C4B 116.0(5) . . ?
C6B C5B Si7B 119.2(4) . . ?
C4B C5B Si7B 124.8(4) . . ?
N1B C6B C5B 124.1(5) . . ?
N1B C6B H6B 118.0 . . ?
C5B C6B H6B 118.0 . . ?
C14B Si7B C15B 110.7(3) . . ?
C14B Si7B C5B 108.0(2) . . ?
C15B Si7B C5B 109.5(2) . . ?
C14B Si7B C12B 108.0(2) . . ?
C15B Si7B C12B 113.0(2) . . ?
C5B Si7B C12B 107.5(2) . . ?
C9B N8B C13B 118.6(5) . . ?
C9B N8B Pd2 122.5(4) . 2_676 ?
C13B N8B Pd2 118.8(3) . 2_676 ?
N8B C9B C10B 120.7(6) . . ?
N8B C9B H9B 119.6 . . ?
C10B C9B H9B 119.6 . . ?
C9B C10B C11B 120.7(5) . . ?
C9B C10B H10B 119.7 . . ?
C11B C10B H10B 119.7 . . ?
C10B C11B C12B 119.7(5) . . ?
C10B C11B H11B 120.2 . . ?
C12B C11B H11B 120.2 . . ?
C13B C12B C11B 117.1(5) . . ?
C13B C12B Si7B 119.5(4) . . ?
C11B C12B Si7B 123.4(4) . . ?
N8B C13B C12B 123.2(4) . . ?
N8B C13B H13B 118.4 . . ?
C12B C13B H13B 118.4 . . ?
Si7B C14B H14D 109.5 . . ?
Si7B C14B H14E 109.5 . . ?
H14D C14B H14E 109.5 . . ?
Si7B C14B H14F 109.5 . . ?
H14D C14B H14F 109.5 . . ?
H14E C14B H14F 109.5 . . ?
C20B C15B C16B 111.4(5) . . ?
C20B C15B Si7B 109.9(4) . . ?
C16B C15B Si7B 111.9(4) . . ?
C20B C15B H15B 107.8 . . ?
C16B C15B H15B 107.8 . . ?
Si7B C15B H15B 107.8 . . ?
C15B C16B C17B 112.9(5) . . ?
C15B C16B H16C 109.0 . . ?
C17B C16B H16C 109.0 . . ?
C15B C16B H16D 109.0 . . ?
C17B C16B H16D 109.0 . . ?
H16C C16B H16D 107.8 . . ?
C18B C17B C16B 109.9(5) . . ?
C18B C17B H17C 109.7 . . ?
C16B C17B H17C 109.7 . . ?
C18B C17B H17D 109.7 . . ?
C16B C17B H17D 109.7 . . ?
H17C C17B H17D 108.2 . . ?
C17B C18B C19B 112.5(6) . . ?
C17B C18B H18C 109.1 . . ?
C19B C18B H18C 109.1 . . ?
C17B C18B H18D 109.1 . . ?
C19B C18B H18D 109.1 . . ?
H18C C18B H18D 107.8 . . ?
C18B C19B C20B 111.2(5) . . ?
C18B C19B H19C 109.4 . . ?
C20B C19B H19C 109.4 . . ?
C18B C19B H19D 109.4 . . ?
C20B C19B H19D 109.4 . . ?
H19C C19B H19D 108.0 . . ?
C15B C20B C19B 112.4(5) . . ?
C15B C20B H20C 109.1 . . ?
C19B C20B H20C 109.1 . . ?
C15B C20B H20D 109.1 . . ?
C19B C20B H20D 109.1 . . ?
H20C C20B H20D 107.9 . . ?
C6C N1C C2C 119.1(4) . . ?
C6C N1C Pd1 120.6(3) . . ?
C2C N1C Pd1 120.3(3) . . ?
N1C C2C C3C 122.1(5) . . ?
N1C C2C H2C 119.0 . . ?
C3C C2C H2C 119.0 . . ?
C2C C3C C4C 118.5(5) . . ?
C2C C3C H3C 120.8 . . ?
C4C C3C H3C 120.8 . . ?
C3C C4C C5C 120.5(5) . . ?
C3C C4C H4C 119.7 . . ?
C5C C4C H4C 119.7 . . ?
C6C C5C C4C 116.6(5) . . ?
C6C C5C Si7C 121.5(4) . . ?
C4C C5C Si7C 121.9(4) . . ?
N1C C6C C5C 123.3(5) . . ?
N1C C6C H6C 118.4 . . ?
C5C C6C H6C 118.4 . . ?
C14C Si7C C15C 114.1(3) . . ?
C14C Si7C C5C 109.1(2) . . ?
C15C Si7C C5C 108.1(2) . . ?
C14C Si7C C12C 108.7(2) . . ?
C15C Si7C C12C 109.6(2) . . ?
C5C Si7C C12C 107.1(2) . . ?
C9C N8C C13C 119.5(5) . . ?
C9C N8C Pd2 119.5(4) . . ?
C13C N8C Pd2 121.0(4) . . ?
N8C C9C C10C 120.7(5) . . ?
N8C C9C H9C 119.7 . . ?
C10C C9C H9C 119.7 . . ?
C9C C10C C11C 121.0(5) . . ?
C9C C10C H10C 119.5 . . ?
C11C C10C H10C 119.5 . . ?
C10C C11C C12C 119.3(5) . . ?
C10C C11C H11C 120.4 . . ?
C12C C11C H11C 120.4 . . ?
C13C C12C C11C 116.7(5) . . ?
C13C C12C Si7C 120.5(4) . . ?
C11C C12C Si7C 122.7(4) . . ?
N8C C13C C12C 122.8(5) . . ?
N8C C13C H13C 118.6 . . ?
C12C C13C H13C 118.6 . . ?
Si7C C14C H14G 109.5 . . ?
Si7C C14C H14H 109.5 . . ?
H14G C14C H14H 109.5 . . ?
Si7C C14C H14I 109.5 . . ?
H14G C14C H14I 109.5 . . ?
H14H C14C H14I 109.5 . . ?
C20C C15C C16C 115.2(6) . . ?
C20C C15C Si7C 115.6(4) . . ?
C16C C15C Si7C 110.9(5) . . ?
C20C C15C H15C 104.5 . . ?
C16C C15C H15C 104.5 . . ?
Si7C C15C H15C 104.5 . . ?
C15C C16C C17C 108.6(8) . . ?
C15C C16C H16E 110.0 . . ?
C17C C16C H16E 110.0 . . ?
C15C C16C H16F 110.0 . . ?
C17C C16C H16F 110.0 . . ?
H16E C16C H16F 108.4 . . ?
C16C C17C C18C 104.7(10) . . ?
C16C C17C H17E 110.8 . . ?
C18C C17C H17E 110.8 . . ?
C16C C17C H17F 110.8 . . ?
C18C C17C H17F 110.8 . . ?
H17E C17C H17F 108.9 . . ?
C17C C18C C19C 107.3(9) . . ?
C17C C18C H18E 110.3 . . ?
C19C C18C H18E 110.3 . . ?
C17C C18C H18F 110.3 . . ?
C19C C18C H18F 110.3 . . ?
H18E C18C H18F 108.5 . . ?
C20C C19C C18C 105.9(7) . . ?
C20C C19C H19E 110.6 . . ?
C18C C19C H19E 110.6 . . ?
C20C C19C H19F 110.6 . . ?
C18C C19C H19F 110.6 . . ?
H19E C19C H19F 108.7 . . ?
C15C C20C C19C 112.9(5) . . ?
C15C C20C H20E 109.0 . . ?
C19C C20C H20E 109.0 . . ?
C15C C20C H20F 109.0 . . ?
C19C C20C H20F 109.0 . . ?
H20E C20C H20F 107.8 . . ?
C2D N1D C6D 121.0(5) . . ?
C2D N1D Pd1 118.4(4) . . ?
C6D N1D Pd1 120.4(4) . . ?
N1D C2D C3D 120.7(6) . . ?
N1D C2D H2D 119.7 . . ?
C3D C2D H2D 119.7 . . ?
C2D C3D C4D 118.0(6) . . ?
C2D C3D H3D 121.0 . . ?
C4D C3D H3D 121.0 . . ?
C5D C4D C3D 121.1(6) . . ?
C5D C4D H4D 119.5 . . ?
C3D C4D H4D 119.5 . . ?
C4D C5D C6D 118.1(5) . . ?
C4D C5D Si7D 121.2(5) . . ?
C6D C5D Si7D 120.4(4) . . ?
N1D C6D C5D 120.9(5) . . ?
N1D C6D H6D 119.6 . . ?
C5D C6D H6D 119.6 . . ?
C14D Si7D C15D 114.9(3) . . ?
C14D Si7D C12D 109.7(3) . . ?
C15D Si7D C12D 106.7(3) . . ?
C14D Si7D C5D 110.1(3) . . ?
C15D Si7D C5D 108.1(3) . . ?
C12D Si7D C5D 107.0(3) . . ?
C9D N8D C13D 119.6(5) . . ?
C9D N8D Pd2 120.3(4) . . ?
C13D N8D Pd2 120.1(4) . . ?
N8D C9D C10D 122.7(6) . . ?
N8D C9D H9D 118.6 . . ?
C10D C9D H9D 118.6 . . ?
C9D C10D C11D 119.1(7) . . ?
C9D C10D H10D 120.5 . . ?
C11D C10D H10D 120.5 . . ?
C10D C11D C12D 119.6(6) . . ?
C10D C11D H11D 120.2 . . ?
C12D C11D H11D 120.2 . . ?
C11D C12D C13D 116.0(5) . . ?
C11D C12D Si7D 122.2(4) . . ?
C13D C12D Si7D 121.7(4) . . ?
N8D C13D C12D 122.9(5) . . ?
N8D C13D H13D 118.6 . . ?
C12D C13D H13D 118.6 . . ?
Si7D C14D H14J 109.5 . . ?
Si7D C14D H14K 109.5 . . ?
H14J C14D H14K 109.5 . . ?
Si7D C14D H14L 109.5 . . ?
H14J C14D H14L 109.5 . . ?
H14K C14D H14L 109.5 . . ?
C16D C15D C20D 110.4(6) . . ?
C16D C15D Si7D 115.2(4) . . ?
C20D C15D Si7D 111.6(5) . . ?
C16D C15D H15D 106.3 . . ?
C20D C15D H15D 106.3 . . ?
Si7D C15D H15D 106.3 . . ?
C15D C16D C17D 112.2(6) . . ?
C15D C16D H16G 109.2 . . ?
C17D C16D H16G 109.2 . . ?
C15D C16D H16H 109.2 . . ?
C17D C16D H16H 109.2 . . ?
H16G C16D H16H 107.9 . . ?
C18D C17D C16D 106.5(8) . . ?
C18D C17D H17G 110.4 . . ?
C16D C17D H17G 110.4 . . ?
C18D C17D H17H 110.4 . . ?
C16D C17D H17H 110.4 . . ?
H17G C17D H17H 108.6 . . ?
C17D C18D C19D 110.5(9) . . ?
C17D C18D H18G 109.5 . . ?
C19D C18D H18G 109.6 . . ?
C17D C18D H18H 109.6 . . ?
C19D C18D H18H 109.5 . . ?
H18G C18D H18H 108.1 . . ?
C20D C19D C18D 104.0(9) . . ?
C20D C19D H19G 110.9 . . ?
C18D C19D H19G 110.9 . . ?
C20D C19D H19H 110.9 . . ?
C18D C19D H19H 110.9 . . ?
H19G C19D H19H 109.0 . . ?
C15D C20D C19D 110.7(8) . . ?
C15D C20D H20G 109.5 . . ?
C19D C20D H20G 109.5 . . ?
C15D C20D H20H 109.5 . . ?
C19D C20D H20H 109.5 . . ?
H20G C20D H20H 108.1 . . ?
F5E B1E F2E 118.3(5) . . ?
F5E B1E F4E 113.1(5) . . ?
F2E B1E F4E 111.2(4) . . ?
F5E B1E F3E 103.3(4) . . ?
F2E B1E F3E 104.1(4) . . ?
F4E B1E F3E 105.3(4) . . ?
F10E B6E F8E 113.6(14) . . ?
F10E B6E F9E 111.1(13) . . ?
F8E B6E F9E 110.3(13) . . ?
F10E B6E F7E 107.5(14) . . ?
F8E B6E F7E 109.3(13) . . ?
F9E B6E F7E 104.5(13) . . ?
F10F B6F F8F 125.3(16) . . ?
F10F B6F F7F 113.5(15) . . ?
F8F B6F F7F 108.3(12) . . ?
F10F B6F F9F 99.7(15) . . ?
F8F B6F F9F 102.4(14) . . ?
F7F B6F F9F 104.6(15) . . ?
F15E B11E F13E 123.8(14) . . ?
F15E B11E F12E 122.3(15) . . ?
F13E B11E F12E 103.5(13) . . ?
F15E B11E F14E 106.9(13) . . ?
F13E B11E F14E 101.7(12) . . ?
F12E B11E F14E 91.8(13) . . ?
F20E B16E F17E 111.8(18) . . ?
F20E B16E F18E 107.9(16) . . ?
F17E B16E F18E 109.0(17) . . ?
F20E B16E F19E 116(2) . . ?
F17E B16E F19E 104.3(17) . . ?
F18E B16E F19E 107.1(17) . . ?
F20F B16F F17F 115.8(19) . . ?
F20F B16F F19F 106.3(16) . . ?
F17F B16F F19F 98.3(16) . . ?
F20F B16F F18F 110.7(17) . . ?
F17F B16F F18F 109.7(17) . . ?
F19F B16F F18F 115.6(19) . . ?
O2H S1H C4H 106.0(7) . . ?
O2H S1H C3H 106.0(8) . . ?
C4H S1H C3H 99.6(8) . . ?
S1H C3H H3H1 109.5 . . ?
S1H C3H H3H2 109.5 . . ?
H3H1 C3H H3H2 109.5 . . ?
S1H C3H H3H3 109.5 . . ?
H3H1 C3H H3H3 109.5 . . ?
H3H2 C3H H3H3 109.5 . . ?
S1H C4H H4H1 109.5 . . ?
S1H C4H H4H2 109.5 . . ?
H4H1 C4H H4H2 109.5 . . ?
S1H C4H H4H3 109.5 . . ?
H4H1 C4H H4H3 109.5 . . ?
H4H2 C4H H4H3 109.5 . . ?
O2G S1G C3G 105.1(9) . . ?
O2G S1G C4G 105.8(7) . . ?
C3G S1G C4G 102.3(9) . . ?
S1G C3G H3G1 109.5 . . ?
S1G C3G H3G2 109.5 . . ?
H3G1 C3G H3G2 109.5 . . ?
S1G C3G H3G3 109.5 . . ?
H3G1 C3G H3G3 109.5 . . ?
H3G2 C3G H3G3 109.5 . . ?
S1G C4G H4G1 109.5 . . ?
S1G C4G H4G2 109.5 . . ?
H4G1 C4G H4G2 109.5 . . ?
S1G C4G H4G3 109.5 . . ?
H4G1 C4G H4G3 109.5 . . ?
H4G2 C4G H4G3 109.5 . . ?
O6H S5H C8H 105.8(7) . . ?
O6H S5H C7H 102.3(8) . . ?
C8H S5H C7H 107.7(9) . . ?
S5H C7H H7H1 109.5 . . ?
S5H C7H H7H2 109.5 . . ?
H7H1 C7H H7H2 109.5 . . ?
S5H C7H H7H3 109.5 . . ?
H7H1 C7H H7H3 109.5 . . ?
H7H2 C7H H7H3 109.5 . . ?
S5H C8H H8H1 109.5 . . ?
S5H C8H H8H2 109.5 . . ?
H8H1 C8H H8H2 109.5 . . ?
S5H C8H H8H3 109.5 . . ?
H8H1 C8H H8H3 109.5 . . ?
H8H2 C8H H8H3 109.5 . . ?
O10H S9H C12H 102.0(9) . . ?
O10H S9H C11H 94.9(8) . . ?
C12H S9H C11H 98.9(11) . . ?
S9H C11H H11E 109.5 . . ?
S9H C11H H11F 109.5 . . ?
H11E C11H H11F 109.5 . . ?
S9H C11H H11G 109.5 . . ?
H11E C11H H11G 109.5 . . ?
H11F C11H H11G 109.5 . . ?
S9H C12H H12A 109.5 . . ?
S9H C12H H12B 109.5 . . ?
H12A C12H H12B 109.5 . . ?
S9H C12H H12C 109.5 . . ?
H12A C12H H12C 109.5 . . ?
H12B C12H H12C 109.5 . . ?
O10G S9G C12G 108.5(8) . . ?
O10G S9G C11G 109.7(11) . . ?
C12G S9G C11G 107.0(12) . . ?
S9G C11G H11H 109.5 . . ?
S9G C11G H11I 109.5 . . ?
H11H C11G H11I 109.5 . . ?
S9G C11G H11J 109.5 . . ?
H11H C11G H11J 109.5 . . ?
H11I C11G H11J 109.5 . . ?
S9G C12G H12D 109.5 . . ?
S9G C12G H12E 109.5 . . ?
H12D C12G H12E 109.5 . . ?
S9G C12G H12F 109.5 . . ?
H12D C12G H12F 109.5 . . ?
H12E C12G H12F 109.5 . . ?

loop_
_geom_bond_atom_site_label_1
_geom_bond_atom_site_label_2
_geom_bond_distance
_geom_bond_site_symmetry_2
_geom_bond_publ_flag
Pd1 N1C 2.018(4) . ?
Pd1 N1A 2.026(4) . ?
Pd1 N1B 2.032(4) . ?
Pd1 N1D 2.049(4) . ?
Pd2 N8D 2.027(4) . ?
Pd2 N8C 2.027(4) . ?
Pd2 N8B 2.033(4) 2_676 ?
Pd2 N8A 2.037(4) 2_676 ?
N1A C2A 1.340(6) . ?
N1A C6A 1.355(7) . ?
C2A C3A 1.448(10) . ?
C2A H2A 0.9500 . ?
C3A C4A 1.271(10) . ?
C3A H3A 0.9500 . ?
C4A C5A 1.408(8) . ?
C4A H4A 0.9500 . ?
C5A C6A 1.398(8) . ?
C5A Si7A 1.886(7) . ?
C6A H6A 0.9500 . ?
Si7A C14A 1.867(6) . ?
Si7A C15A 1.869(6) . ?
Si7A C12A 1.887(7) . ?
N8A C9A 1.311(7) . ?
N8A C13A 1.355(7) . ?
C9A C10A 1.380(9) . ?
C9A H9A 0.9500 . ?
C10A C11A 1.381(10) . ?
C10A H10A 0.9500 . ?
C11A C12A 1.412(8) . ?
C11A H11A 0.9500 . ?
C12A C13A 1.379(7) . ?
C13A H13A 0.9500 . ?
C14A H14A 0.9800 . ?
C14A H14B 0.9800 . ?
C14A H14C 0.9800 . ?
C15A C16A 1.515(10) . ?
C15A C20A 1.566(10) . ?
C15A H15A 1.0000 . ?
C16A C17A 1.540(10) . ?
C16A H16A 0.9900 . ?
C16A H16B 0.9900 . ?
C17A C18A 1.514(14) . ?
C17A H17A 0.9900 . ?
C17A H17B 0.9900 . ?
C18A C19A 1.515(14) . ?
C18A H18A 0.9900 . ?
C18A H18B 0.9900 . ?
C19A C20A 1.526(11) . ?
C19A H19A 0.9900 . ?
C19A H19B 0.9900 . ?
C20A H20A 0.9900 . ?
C20A H20B 0.9900 . ?
N1B C2B 1.276(7) . ?
N1B C6B 1.343(6) . ?
C2B C3B 1.391(8) . ?
C2B H2B 0.9500 . ?
C3B C4B 1.381(9) . ?
C3B H3B 0.9500 . ?
C4B C5B 1.389(8) . ?
C4B H4B 0.9500 . ?
C5B C6B 1.371(7) . ?
C5B Si7B 1.889(6) . ?
C6B H6B 0.9500 . ?
Si7B C14B 1.874(5) . ?
Si7B C15B 1.879(5) . ?
Si7B C12B 1.891(6) . ?
N8B C9B 1.343(6) . ?
N8B C13B 1.371(7) . ?
C9B C10B 1.373(8) . ?
C9B H9B 0.9500 . ?
C10B C11B 1.375(8) . ?
C10B H10B 0.9500 . ?
C11B C12B 1.394(7) . ?
C11B H11B 0.9500 . ?
C12B C13B 1.372(7) . ?
C13B H13B 0.9500 . ?
C14B H14D 0.9800 . ?
C14B H14E 0.9800 . ?
C14B H14F 0.9800 . ?
C15B C20B 1.513(8) . ?
C15B C16B 1.533(7) . ?
C15B H15B 1.0000 . ?
C16B C17B 1.539(7) . ?
C16B H16C 0.9900 . ?
C16B H16D 0.9900 . ?
C17B C18B 1.504(8) . ?
C17B H17C 0.9900 . ?
C17B H17D 0.9900 . ?
C18B C19B 1.531(9) . ?
C18B H18C 0.9900 . ?
C18B H18D 0.9900 . ?
C19B C20B 1.536(8) . ?
C19B H19C 0.9900 . ?
C19B H19D 0.9900 . ?
C20B H20C 0.9900 . ?
C20B H20D 0.9900 . ?
N1C C6C 1.341(6) . ?
N1C C2C 1.350(6) . ?
C2C C3C 1.379(8) . ?
C2C H2C 0.9500 . ?
C3C C4C 1.380(8) . ?
C3C H3C 0.9500 . ?
C4C C5C 1.415(7) . ?
C4C H4C 0.9500 . ?
C5C C6C 1.381(6) . ?
C5C Si7C 1.876(5) . ?
C6C H6C 0.9500 . ?
Si7C C14C 1.855(5) . ?
Si7C C15C 1.866(6) . ?
Si7C C12C 1.884(5) . ?
N8C C9C 1.340(7) . ?
N8C C13C 1.350(6) . ?
C9C C10C 1.369(8) . ?
C9C H9C 0.9500 . ?
C10C C11C 1.374(8) . ?
C10C H10C 0.9500 . ?
C11C C12C 1.404(7) . ?
C11C H11C 0.9500 . ?
C12C C13C 1.394(7) . ?
C13C H13C 0.9500 . ?
C14C H14G 0.9800 . ?
C14C H14H 0.9800 . ?
C14C H14I 0.9800 . ?
C15C C20C 1.482(7) . ?
C15C C16C 1.523(9) . ?
C15C H15C 1.0000 . ?
C16C C17C 1.536(12) . ?
C16C H16E 0.9900 . ?
C16C H16F 0.9900 . ?
C17C C18C 1.541(13) . ?
C17C H17E 0.9900 . ?
C17C H17F 0.9900 . ?
C18C C19C 1.594(12) . ?
C18C H18E 0.9900 . ?
C18C H18F 0.9900 . ?
C19C C20C 1.523(8) . ?
C19C H19E 0.9900 . ?
C19C H19F 0.9900 . ?
C20C H20E 0.9900 . ?
C20C H20F 0.9900 . ?
N1D C2D 1.317(7) . ?
N1D C6D 1.354(6) . ?
C2D C3D 1.389(10) . ?
C2D H2D 0.9500 . ?
C3D C4D 1.405(10) . ?
C3D H3D 0.9500 . ?
C4D C5D 1.337(9) . ?
C4D H4D 0.9500 . ?
C5D C6D 1.393(7) . ?
C5D Si7D 1.905(5) . ?
C6D H6D 0.9500 . ?
Si7D C14D 1.852(6) . ?
Si7D C15D 1.869(6) . ?
Si7D C12D 1.878(6) . ?
N8D C9D 1.327(7) . ?
N8D C13D 1.329(6) . ?
C9D C10D 1.362(9) . ?
C9D H9D 0.9500 . ?
C10D C11D 1.391(9) . ?
C10D H10D 0.9500 . ?
C11D C12D 1.411(8) . ?
C11D H11D 0.9500 . ?
C12D C13D 1.411(7) . ?
C13D H13D 0.9500 . ?
C14D H14J 0.9800 . ?
C14D H14K 0.9800 . ?
C14D H14L 0.9800 . ?
C15D C16D 1.530(9) . ?
C15D C20D 1.530(9) . ?
C15D H15D 1.0000 . ?
C16D C17D 1.561(9) . ?
C16D H16G 0.9900 . ?
C16D H16H 0.9900 . ?
C17D C18D 1.546(13) . ?
C17D H17G 0.9900 . ?
C17D H17H 0.9900 . ?
C18D C19D 1.608(13) . ?
C18D H18G 0.9900 . ?
C18D H18H 0.9900 . ?
C19D C20D 1.581(11) . ?
C19D H19G 0.9900 . ?
C19D H19H 0.9900 . ?
C20D H20G 0.9900 . ?
C20D H20H 0.9900 . ?
B1E F5E 1.312(6) . ?
B1E F2E 1.343(7) . ?
B1E F4E 1.369(6) . ?
B1E F3E 1.461(6) . ?
B6E F10E 1.343(15) . ?
B6E F8E 1.368(15) . ?
B6E F9E 1.383(16) . ?
B6E F7E 1.401(15) . ?
B6F F10F 1.327(16) . ?
B6F F8F 1.377(15) . ?
B6F F7F 1.387(15) . ?
B6F F9F 1.425(17) . ?
B11E F15E 1.354(14) . ?
B11E F13E 1.385(14) . ?
B11E F12E 1.420(15) . ?
B11E F14E 1.450(15) . ?
B16E F20E 1.353(16) . ?
B16E F17E 1.382(17) . ?
B16E F18E 1.384(17) . ?
B16E F19E 1.401(17) . ?
B16F F20F 1.338(17) . ?
B16F F17F 1.369(17) . ?
B16F F19F 1.395(17) . ?
B16F F18F 1.396(16) . ?
S1H O2H 1.513(7) . ?
S1H C4H 1.649(10) . ?
S1H C3H 1.681(11) . ?
C3H H3H1 0.9800 . ?
C3H H3H2 0.9800 . ?
C3H H3H3 0.9800 . ?
C4H H4H1 0.9800 . ?
C4H H4H2 0.9800 . ?
C4H H4H3 0.9800 . ?
S1G O2G 1.526(7) . ?
S1G C3G 1.642(12) . ?
S1G C4G 1.650(11) . ?
C3G H3G1 0.9800 . ?
C3G H3G2 0.9800 . ?
C3G H3G3 0.9800 . ?
C4G H4G1 0.9800 . ?
C4G H4G2 0.9800 . ?
C4G H4G3 0.9800 . ?
S5H O6H 1.567(8) . ?
S5H C8H 1.600(11) . ?
S5H C7H 1.649(12) . ?
C7H H7H1 0.9800 . ?
C7H H7H2 0.9800 . ?
C7H H7H3 0.9800 . ?
C8H H8H1 0.9800 . ?
C8H H8H2 0.9800 . ?
C8H H8H3 0.9800 . ?
S9H O10H 1.494(11) . ?
S9H C12H 1.684(15) . ?
S9H C11H 1.846(16) . ?
C11H H11E 0.9800 . ?
C11H H11F 0.9800 . ?
C11H H11G 0.9800 . ?
C12H H12A 0.9800 . ?
C12H H12B 0.9800 . ?
C12H H12C 0.9800 . ?
S9G O10G 1.447(11) . ?
S9G C12G 1.616(14) . ?
S9G C11G 1.624(16) . ?
C11G H11H 0.9800 . ?
C11G H11I 0.9800 . ?
C11G H11J 0.9800 . ?
C12G H12D 0.9800 . ?
C12G H12E 0.9800 . ?
C12G H12F 0.9800 . ?

loop_
_geom_torsion_atom_site_label_1
_geom_torsion_atom_site_label_2
_geom_torsion_atom_site_label_3
_geom_torsion_atom_site_label_4
_geom_torsion
_geom_torsion_site_symmetry_1
_geom_torsion_site_symmetry_2
_geom_torsion_site_symmetry_3
_geom_torsion_site_symmetry_4
_geom_torsion_publ_flag
C6A N1A C2A C3A -5.9(9) . . . . ?
Pd1 N1A C2A C3A 169.5(5) . . . . ?
N1A C2A C3A C4A 15.4(12) . . . . ?
C2A C3A C4A C5A -16.4(13) . . . . ?
C3A C4A C5A C6A 8.2(11) . . . . ?
C3A C4A C5A Si7A -170.2(7) . . . . ?
C2A N1A C6A C5A -1.4(8) . . . . ?
Pd1 N1A C6A C5A -176.7(4) . . . . ?
C4A C5A C6A N1A 0.8(8) . . . . ?
Si7A C5A C6A N1A 179.1(4) . . . . ?
C6A C5A Si7A C14A 29.1(6) . . . . ?
C4A C5A Si7A C14A -152.7(6) . . . . ?
C6A C5A Si7A C15A 151.2(5) . . . . ?
C4A C5A Si7A C15A -30.5(6) . . . . ?
C6A C5A Si7A C12A -91.6(5) . . . . ?
C4A C5A Si7A C12A 86.6(6) . . . . ?
C13A N8A C9A C10A -0.2(9) . . . . ?
Pd2 N8A C9A C10A -179.7(5) 2_676 . . . ?
N8A C9A C10A C11A 1.2(11) . . . . ?
C9A C10A C11A C12A -2.4(11) . . . . ?
C10A C11A C12A C13A 2.7(10) . . . . ?
C10A C11A C12A Si7A 178.2(6) . . . . ?
C14A Si7A C12A C13A -38.7(6) . . . . ?
C15A Si7A C12A C13A -161.1(5) . . . . ?
C5A Si7A C12A C13A 83.0(5) . . . . ?
C14A Si7A C12A C11A 146.1(5) . . . . ?
C15A Si7A C12A C11A 23.7(6) . . . . ?
C5A Si7A C12A C11A -92.2(6) . . . . ?
C9A N8A C13A C12A 0.6(8) . . . . ?
Pd2 N8A C13A C12A -179.9(4) 2_676 . . . ?
C11A C12A C13A N8A -1.8(9) . . . . ?
Si7A C12A C13A N8A -177.2(4) . . . . ?
C14A Si7A C15A C16A -59.0(6) . . . . ?
C5A Si7A C15A C16A 178.3(5) . . . . ?
C12A Si7A C15A C16A 63.1(6) . . . . ?
C14A Si7A C15A C20A 65.9(6) . . . . ?
C5A Si7A C15A C20A -56.8(6) . . . . ?
C12A Si7A C15A C20A -171.9(5) . . . . ?
C20A C15A C16A C17A 54.6(9) . . . . ?
Si7A C15A C16A C17A -179.8(6) . . . . ?
C15A C16A C17A C18A -51.9(10) . . . . ?
C16A C17A C18A C19A 52.9(11) . . . . ?
C17A C18A C19A C20A -56.8(11) . . . . ?
C18A C19A C20A C15A 58.8(11) . . . . ?
C16A C15A C20A C19A -58.7(9) . . . . ?
Si7A C15A C20A C19A 174.8(6) . . . . ?
C6B N1B C2B C3B -5.1(11) . . . . ?
Pd1 N1B C2B C3B 172.3(7) . . . . ?
N1B C2B C3B C4B 7.5(14) . . . . ?
C2B C3B C4B C5B -6.3(14) . . . . ?
C3B C4B C5B C6B 3.1(11) . . . . ?
C3B C4B C5B Si7B -175.8(7) . . . . ?
C2B N1B C6B C5B 1.6(9) . . . . ?
Pd1 N1B C6B C5B -176.0(4) . . . . ?
C4B C5B C6B N1B -0.6(9) . . . . ?
Si7B C5B C6B N1B 178.4(4) . . . . ?
C6B C5B Si7B C14B -28.6(5) . . . . ?
C4B C5B Si7B C14B 150.4(6) . . . . ?
C6B C5B Si7B C15B -149.1(5) . . . . ?
C4B C5B Si7B C15B 29.8(7) . . . . ?
C6B C5B Si7B C12B 87.8(5) . . . . ?
C4B C5B Si7B C12B -93.3(6) . . . . ?
C13B N8B C9B C10B -0.8(8) . . . . ?
Pd2 N8B C9B C10B 174.8(4) 2_676 . . . ?
N8B C9B C10B C11B 1.9(9) . . . . ?
C9B C10B C11B C12B -1.4(9) . . . . ?
C10B C11B C12B C13B -0.1(8) . . . . ?
C10B C11B C12B Si7B -178.2(4) . . . . ?
C14B Si7B C12B C13B 17.9(5) . . . . ?
C15B Si7B C12B C13B 140.7(4) . . . . ?
C5B Si7B C12B C13B -98.4(4) . . . . ?
C14B Si7B C12B C11B -164.0(4) . . . . ?
C15B Si7B C12B C11B -41.2(5) . . . . ?
C5B Si7B C12B C11B 79.7(5) . . . . ?
C9B N8B C13B C12B -0.8(7) . . . . ?
Pd2 N8B C13B C12B -176.6(4) 2_676 . . . ?
C11B C12B C13B N8B 1.3(7) . . . . ?
Si7B C12B C13B N8B 179.5(4) . . . . ?
C14B Si7B C15B C20B -53.6(5) . . . . ?
C5B Si7B C15B C20B 65.3(5) . . . . ?
C12B Si7B C15B C20B -174.9(4) . . . . ?
C14B Si7B C15B C16B 70.7(5) . . . . ?
C5B Si7B C15B C16B -170.3(4) . . . . ?
C12B Si7B C15B C16B -50.6(5) . . . . ?
C20B C15B C16B C17B -53.2(7) . . . . ?
Si7B C15B C16B C17B -176.7(4) . . . . ?
C15B C16B C17B C18B 54.7(7) . . . . ?
C16B C17B C18B C19B -55.7(7) . . . . ?
C17B C18B C19B C20B 55.5(8) . . . . ?
C16B C15B C20B C19B 52.0(7) . . . . ?
Si7B C15B C20B C19B 176.6(5) . . . . ?
C18B C19B C20B C15B -53.0(9) . . . . ?
C6C N1C C2C C3C 1.3(9) . . . . ?
Pd1 N1C C2C C3C -178.4(5) . . . . ?
N1C C2C C3C C4C -1.2(11) . . . . ?
C2C C3C C4C C5C 0.9(11) . . . . ?
C3C C4C C5C C6C -0.7(10) . . . . ?
C3C C4C C5C Si7C 179.2(6) . . . . ?
C2C N1C C6C C5C -1.2(8) . . . . ?
Pd1 N1C C6C C5C 178.5(4) . . . . ?
C4C C5C C6C N1C 0.9(8) . . . . ?
Si7C C5C C6C N1C -179.0(4) . . . . ?
C6C C5C Si7C C14C -7.5(5) . . . . ?
C4C C5C Si7C C14C 172.6(5) . . . . ?
C6C C5C Si7C C15C -132.1(5) . . . . ?
C4C C5C Si7C C15C 48.0(6) . . . . ?
C6C C5C Si7C C12C 110.0(5) . . . . ?
C4C C5C Si7C C12C -69.9(6) . . . . ?
C13C N8C C9C C10C 2.2(8) . . . . ?
Pd2 N8C C9C C10C -179.8(4) . . . . ?
N8C C9C C10C C11C -2.2(9) . . . . ?
C9C C10C C11C C12C 1.3(9) . . . . ?
C10C C11C C12C C13C -0.4(7) . . . . ?
C10C C11C C12C Si7C -177.9(4) . . . . ?
C14C Si7C C12C C13C -3.7(5) . . . . ?
C15C Si7C C12C C13C 121.6(4) . . . . ?
C5C Si7C C12C C13C -121.4(4) . . . . ?
C14C Si7C C12C C11C 173.6(4) . . . . ?
C15C Si7C C12C C11C -61.1(5) . . . . ?
C5C Si7C C12C C11C 55.9(5) . . . . ?
C9C N8C C13C C12C -1.3(7) . . . . ?
Pd2 N8C C13C C12C -179.3(3) . . . . ?
C11C C12C C13C N8C 0.5(7) . . . . ?
Si7C C12C C13C N8C 177.9(4) . . . . ?
C14C Si7C C15C C20C 66.4(6) . . . . ?
C5C Si7C C15C C20C -172.1(5) . . . . ?
C12C Si7C C15C C20C -55.8(6) . . . . ?
C14C Si7C C15C C16C -67.2(7) . . . . ?
C5C Si7C C15C C16C 54.3(7) . . . . ?
C12C Si7C C15C C16C 170.6(6) . . . . ?
C20C C15C C16C C17C 54.4(12) . . . . ?
Si7C C15C C16C C17C -171.9(8) . . . . ?
C15C C16C C17C C18C -63.2(13) . . . . ?
C16C C17C C18C C19C 71.1(13) . . . . ?
C17C C18C C19C C20C -65.7(12) . . . . ?
C16C C15C C20C C19C -50.7(10) . . . . ?
Si7C C15C C20C C19C 177.7(6) . . . . ?
C18C C19C C20C C15C 53.9(10) . . . . ?
C6D N1D C2D C3D 1.5(11) . . . . ?
Pd1 N1D C2D C3D -173.8(7) . . . . ?
N1D C2D C3D C4D -0.6(15) . . . . ?
C2D C3D C4D C5D -3.7(16) . . . . ?
C3D C4D C5D C6D 6.7(13) . . . . ?
C3D C4D C5D Si7D 179.8(8) . . . . ?
C2D N1D C6D C5D 1.7(8) . . . . ?
Pd1 N1D C6D C5D 176.9(4) . . . . ?
C4D C5D C6D N1D -5.8(8) . . . . ?
Si7D C5D C6D N1D -178.9(4) . . . . ?
C13D N8D C9D C10D 0.3(10) . . . . ?
Pd2 N8D C9D C10D 179.9(6) . . . . ?
N8D C9D C10D C11D 0.3(12) . . . . ?
C9D C10D C11D C12D 1.1(12) . . . . ?
C10D C11D C12D C13D -2.9(10) . . . . ?
C10D C11D C12D Si7D -178.5(6) . . . . ?
C14D Si7D C12D C11D 167.2(5) . . . . ?
C15D Si7D C12D C11D 42.1(6) . . . . ?
C5D Si7D C12D C11D -73.4(6) . . . . ?
C14D Si7D C12D C13D -8.1(5) . . . . ?
C15D Si7D C12D C13D -133.2(5) . . . . ?
C5D Si7D C12D C13D 111.3(5) . . . . ?
C9D N8D C13D C12D -2.4(8) . . . . ?
Pd2 N8D C13D C12D 178.0(4) . . . . ?
C11D C12D C13D N8D 3.6(8) . . . . ?
Si7D C12D C13D N8D 179.2(4) . . . . ?
C14D Si7D C15D C16D 65.3(6) . . . . ?
C12D Si7D C15D C16D -172.8(5) . . . . ?
C5D Si7D C15D C16D -58.1(6) . . . . ?
C14D Si7D C15D C20D -61.6(7) . . . . ?
C12D Si7D C15D C20D 60.3(7) . . . . ?
C5D Si7D C15D C20D 175.0(6) . . . . ?
C20D C15D C16D C17D -57.6(10) . . . . ?
Si7D C15D C16D C17D 174.9(6) . . . . ?
C15D C16D C17D C18D 58.5(11) . . . . ?
C16D C17D C18D C19D -63.2(12) . . . . ?
C17D C18D C19D C20D 64.8(13) . . . . ?
C16D C15D C20D C19D 59.8(11) . . . . ?
Si7D C15D C20D C19D -170.7(7) . . . . ?
C18D C19D C20D C15D -61.5(12) . . . . ?
